data_7217796
loop_
_publ_author_name
'Yu, Fang'
'Wang, Yan'
'Zhu, Wencheng'
'Huang, Yan'
'Yang, Minghui'
'Ai, Hua'
'Lu, Zhiyun'

_publ_section_title
;
 A novel fluorescent pH probe with valuable pKabased on a twisted
 intramolecular charge transfer mechanism, and its applications in cell
 imaging
;
_journal_issue 69
_journal_name_full 'RSC Advances'
_journal_page_first 36849
_journal_paper_doi 10.1039/C4RA06834C
_journal_volume 4
_journal_year 2014
_chemical_formula_sum 'C27 H29 N3 O3'
_chemical_formula_weight 443.53
_chemical_name_systematic
; 
 ? 
;
_space_group_IT_number 2
_symmetry_cell_setting triclinic
_symmetry_space_group_name_Hall '-P 1'
_symmetry_space_group_name_H-M 'P -1'
_atom_sites_solution_hydrogens geom
_atom_sites_solution_primary direct
_atom_sites_solution_secondary difmap
_audit_creation_method SHELXL-97
_cell_angle_alpha 87.395(3)
_cell_angle_beta 87.173(4)
_cell_angle_gamma 88.605(4)
_cell_formula_units_Z 2
_cell_length_a 6.6657(12)
_cell_length_b 8.9418(16)
_cell_length_c 19.201(4)
_cell_measurement_reflns_used 1589
_cell_measurement_temperature 140(2)
_cell_measurement_theta_max 32.01
_cell_measurement_theta_min 2.47
_cell_volume 1141.6(4)
_computing_cell_refinement 'Bruker SAINT'
_computing_data_collection 'Bruker APEX2'
_computing_data_reduction 'Bruker SAINT'
_computing_molecular_graphics 'Bruker SHELXTL'
_computing_publication_material 'Bruker SHELXTL'
_computing_structure_refinement 'SHELXL-97 (Sheldrick, 2008)'
_computing_structure_solution 'SHELXS-97 (Sheldrick, 2008)'
_diffrn_ambient_temperature 140(2)
_diffrn_measured_fraction_theta_full 0.990
_diffrn_measured_fraction_theta_max 0.990
_diffrn_measurement_device_type 'Bruker APEX-II CCD'
_diffrn_measurement_method '\f and \w scans'
_diffrn_radiation_monochromator graphite
_diffrn_radiation_source 'fine-focus sealed tube'
_diffrn_radiation_type MoK\a
_diffrn_radiation_wavelength 0.71073
_diffrn_reflns_av_R_equivalents 0.0373
_diffrn_reflns_av_sigmaI/netI 0.0770
_diffrn_reflns_limit_h_max 8
_diffrn_reflns_limit_h_min -9
_diffrn_reflns_limit_k_max 12
_diffrn_reflns_limit_k_min -11
_diffrn_reflns_limit_l_max 26
_diffrn_reflns_limit_l_min -26
_diffrn_reflns_number 11107
_diffrn_reflns_theta_full 30.00
_diffrn_reflns_theta_max 30.00
_diffrn_reflns_theta_min 1.06
_exptl_absorpt_coefficient_mu 0.085
_exptl_absorpt_correction_T_max 0.9966
_exptl_absorpt_correction_T_min 0.9750
_exptl_absorpt_correction_type multi-scan
_exptl_absorpt_process_details sadabs
_exptl_crystal_colour colourless
_exptl_crystal_density_diffrn 1.290
_exptl_crystal_density_method 'not measured'
_exptl_crystal_description prism
_exptl_crystal_F_000 472
_exptl_crystal_size_max 0.30
_exptl_crystal_size_mid 0.15
_exptl_crystal_size_min 0.04
_refine_diff_density_max 0.636
_refine_diff_density_min -0.344
_refine_diff_density_rms 0.097
_refine_ls_extinction_method none
_refine_ls_goodness_of_fit_ref 1.071
_refine_ls_hydrogen_treatment constr
_refine_ls_matrix_type full
_refine_ls_number_parameters 345
_refine_ls_number_reflns 6601
_refine_ls_number_restraints 138
_refine_ls_restrained_S_all 1.098
_refine_ls_R_factor_all 0.1325
_refine_ls_R_factor_gt 0.0703
_refine_ls_shift/su_max 0.006
_refine_ls_shift/su_mean 0.000
_refine_ls_structure_factor_coef Fsqd
_refine_ls_weighting_details 'calc w=1/[\s^2^(Fo^2^)+(0.1230P)^2^+0.0000P] where P=(Fo^2^+2Fc^2^)/3'
_refine_ls_weighting_scheme calc
_refine_ls_wR_factor_gt 0.1944
_refine_ls_wR_factor_ref 0.2464
_reflns_number_gt 3598
_reflns_number_total 6601
_reflns_threshold_expression >2sigma(I)
_cod_data_source_file c4ra06834c2.cif
_cod_data_source_block mo_dm13137_0m
_cod_depositor_comments
;
The following automatic conversions were performed:

'_symmetry_cell_setting' value 'Triclinic' changed to 'triclinic'
according to
/usr/data/users/saulius/crontab/automatic-downloads/rss-feeds/RSC/lib/dictionaries/cif_core.dic
dictionary named 'cif_core.dic' version 2.4.2 from 2011-04-26.

Automatic conversion script
Id: cif_fix_values 2281 2013-09-26 08:29:07Z andrius 
;
_cod_original_sg_symbol_H-M P-1
_cod_database_code 7217796

loop_
_symmetry_equiv_pos_as_xyz
'x, y, z'
'-x, -y, -z'

loop_
_atom_site_label
_atom_site_type_symbol
_atom_site_fract_x
_atom_site_fract_y
_atom_site_fract_z
_atom_site_U_iso_or_equiv
_atom_site_adp_type
_atom_site_occupancy
_atom_site_symmetry_multiplicity
_atom_site_calc_flag
_atom_site_refinement_flags
_atom_site_disorder_assembly
_atom_site_disorder_group
N1 N 0.7331(3) 0.7276(2) -0.11684(9) 0.0198(4) Uani 1 1 d . . .
N2 N 0.9533(4) 0.9598(3) -0.26856(11) 0.0348(6) Uani 1 1 d . . .
N3 N 0.6799(3) 0.7104(3) 0.46234(11) 0.0343(6) Uani 1 1 d D . .
O1 O 0.7907(3) 0.51435(19) -0.17503(8) 0.0260(4) Uani 1 1 d . . .
O2 O 0.6950(3) 0.94403(19) -0.05964(9) 0.0313(5) Uani 1 1 d . . .
O3 O 0.7091(3) 0.46478(18) 0.19841(8) 0.0254(4) Uani 1 1 d . . .
C1 C 0.7635(3) 0.5730(3) -0.11910(11) 0.0185(5) Uani 1 1 d . . .
C2 C 0.7637(3) 0.4869(2) -0.05142(11) 0.0170(4) Uani 1 1 d . . .
C3 C 0.7837(3) 0.3336(3) -0.05096(12) 0.0208(5) Uani 1 1 d . . .
H3 H 0.8009 0.2843 -0.0937 0.025 Uiso 1 1 calc R . .
C4 C 0.7788(4) 0.2496(3) 0.01270(12) 0.0214(5) Uani 1 1 d . . .
H4 H 0.7931 0.1436 0.0128 0.026 Uiso 1 1 calc R . .
C5 C 0.7535(3) 0.3197(3) 0.07507(12) 0.0201(5) Uani 1 1 d . . .
H5 H 0.7485 0.2615 0.1178 0.024 Uiso 1 1 calc R . .
C6 C 0.7349(3) 0.4771(2) 0.07603(11) 0.0163(4) Uani 1 1 d . . .
C7 C 0.7110(3) 0.5562(3) 0.13886(11) 0.0203(5) Uani 1 1 d . . .
C8 C 0.6932(4) 0.7089(3) 0.13770(11) 0.0224(5) Uani 1 1 d . . .
H8 H 0.6805 0.7596 0.1802 0.027 Uiso 1 1 calc R . .
C9 C 0.6940(4) 0.7906(3) 0.07340(12) 0.0220(5) Uani 1 1 d . . .
H9 H 0.6778 0.8965 0.0729 0.026 Uiso 1 1 calc R . .
C10 C 0.7175(3) 0.7202(2) 0.01126(11) 0.0171(4) Uani 1 1 d . . .
C11 C 0.7387(3) 0.5619(2) 0.01179(11) 0.0162(4) Uani 1 1 d . . .
C12 C 0.7139(4) 0.8075(3) -0.05564(11) 0.0202(5) Uani 1 1 d . . .
C13 C 0.7311(4) 0.8163(3) -0.18313(11) 0.0247(5) Uani 1 1 d . . .
H13A H 0.6398 0.9045 -0.1780 0.030 Uiso 1 1 calc R . .
H13B H 0.6811 0.7550 -0.2200 0.030 Uiso 1 1 calc R . .
C14 C 0.9435(4) 0.8678(3) -0.20402(12) 0.0263(5) Uani 1 1 d . . .
H14A H 0.9939 0.9257 -0.1660 0.032 Uiso 1 1 calc R . .
H14B H 1.0330 0.7787 -0.2096 0.032 Uiso 1 1 calc R . .
C15 C 1.1618(5) 0.9756(4) -0.29296(16) 0.0492(9) Uani 1 1 d . . .
H15A H 1.2363 1.0223 -0.2573 0.074 Uiso 1 1 calc R . .
H15B H 1.1687 1.0384 -0.3361 0.074 Uiso 1 1 calc R . .
H15C H 1.2212 0.8765 -0.3019 0.074 Uiso 1 1 calc R . .
C16 C 0.8601(6) 1.1047(4) -0.2584(2) 0.0622(11) Uani 1 1 d . . .
H16A H 0.9357 1.1586 -0.2254 0.093 Uiso 1 1 calc R . .
H16B H 0.7216 1.0922 -0.2398 0.093 Uiso 1 1 calc R . .
H16C H 0.8595 1.1620 -0.3032 0.093 Uiso 1 1 calc R . .
C17 C 0.7019(4) 0.5309(3) 0.26346(11) 0.0225(5) Uani 1 1 d . . .
C18 C 0.5239(4) 0.5918(3) 0.29048(12) 0.0279(6) Uani 1 1 d . A .
H18 H 0.4060 0.5924 0.2646 0.033 Uiso 1 1 calc R . .
C19 C 0.5192(4) 0.6524(3) 0.35618(12) 0.0293(6) Uani 1 1 d . . .
H19 H 0.3977 0.6964 0.3744 0.035 Uiso 1 1 calc R A .
C20 C 0.6895(4) 0.6496(3) 0.39556(12) 0.0251(5) Uani 1 1 d . A .
C21 C 0.8665(4) 0.5848(3) 0.36714(12) 0.0282(6) Uani 1 1 d . . .
H21 H 0.9840 0.5802 0.3933 0.034 Uiso 1 1 calc R A .
C22 C 0.8723(4) 0.5273(3) 0.30116(12) 0.0258(5) Uani 1 1 d . A .
H22 H 0.9940 0.4854 0.2820 0.031 Uiso 1 1 calc R . .
C23 C 0.5290(10) 0.6558(8) 0.5106(3) 0.0451(13) Uani 0.50 1 d PDU A 1
H23A H 0.5650 0.5515 0.5255 0.054 Uiso 0.50 1 calc PR A 1
H23B H 0.4006 0.6537 0.4869 0.054 Uiso 0.50 1 calc PR A 1
C24 C 0.4983(12) 0.7466(9) 0.5742(4) 0.0492(13) Uani 0.50 1 d PDU A 1
H24A H 0.4078 0.6925 0.6086 0.059 Uiso 0.50 1 calc PR A 1
H24B H 0.4316 0.8431 0.5609 0.059 Uiso 0.50 1 calc PR A 1
C25 C 0.6920(11) 0.7773(9) 0.6080(3) 0.0537(13) Uani 0.50 1 d PDU A 1
H25A H 0.7488 0.6825 0.6281 0.064 Uiso 0.50 1 calc PR A 1
H25B H 0.6646 0.8463 0.6464 0.064 Uiso 0.50 1 calc PR A 1
C26 C 0.8441(14) 0.8471(9) 0.5545(4) 0.0513(13) Uani 0.50 1 d PDU A 1
H26A H 0.8043 0.9530 0.5444 0.062 Uiso 0.50 1 calc PR A 1
H26B H 0.9777 0.8458 0.5749 0.062 Uiso 0.50 1 calc PR A 1
C27 C 0.8600(14) 0.7685(11) 0.4884(5) 0.0506(14) Uani 0.50 1 d PDU A 1
H27A H 0.9189 0.8383 0.4519 0.061 Uiso 0.50 1 calc PR A 1
H27B H 0.9571 0.6838 0.4943 0.061 Uiso 0.50 1 calc PR A 1
C23' C 0.4897(10) 0.7779(10) 0.4866(3) 0.0586(14) Uani 0.50 1 d PDU A 2
H23C H 0.3799 0.7108 0.4764 0.070 Uiso 0.50 1 calc PR A 2
H23D H 0.4685 0.8736 0.4597 0.070 Uiso 0.50 1 calc PR A 2
C24' C 0.4755(14) 0.8076(11) 0.5631(4) 0.0638(16) Uani 0.50 1 d PDU A 2
H24C H 0.3592 0.8760 0.5724 0.077 Uiso 0.50 1 calc PR A 2
H24D H 0.4498 0.7121 0.5898 0.077 Uiso 0.50 1 calc PR A 2
C25' C 0.6601(10) 0.8751(10) 0.5889(4) 0.0575(13) Uani 0.50 1 d PDU A 2
H25C H 0.6513 0.8734 0.6406 0.069 Uiso 0.50 1 calc PR A 2
H25D H 0.6682 0.9808 0.5715 0.069 Uiso 0.50 1 calc PR A 2
C26' C 0.8463(13) 0.7903(10) 0.5645(5) 0.0560(14) Uani 0.50 1 d PDU A 2
H26C H 0.9605 0.8575 0.5689 0.067 Uiso 0.50 1 calc PR A 2
H26D H 0.8648 0.7055 0.5988 0.067 Uiso 0.50 1 calc PR A 2
C27' C 0.8712(13) 0.7275(11) 0.4941(5) 0.0482(14) Uani 0.50 1 d PDU A 2
H27C H 0.9565 0.7945 0.4634 0.058 Uiso 0.50 1 calc PR A 2
H27D H 0.9409 0.6286 0.4980 0.058 Uiso 0.50 1 calc PRU A 2

loop_
_atom_site_aniso_label
_atom_site_aniso_U_11
_atom_site_aniso_U_22
_atom_site_aniso_U_33
_atom_site_aniso_U_23
_atom_site_aniso_U_13
_atom_site_aniso_U_12
N1 0.0220(10) 0.0230(10) 0.0141(8) 0.0007(7) 0.0009(7) -0.0021(8)
N2 0.0406(14) 0.0407(13) 0.0229(11) 0.0079(9) -0.0034(10) -0.0109(11)
N3 0.0359(13) 0.0491(14) 0.0187(10) -0.0119(10) -0.0020(9) 0.0011(11)
O1 0.0308(10) 0.0309(9) 0.0167(8) -0.0074(7) 0.0018(7) -0.0011(8)
O2 0.0460(12) 0.0216(9) 0.0258(9) -0.0013(7) 0.0028(8) 0.0035(8)
O3 0.0363(10) 0.0273(9) 0.0129(7) -0.0026(6) -0.0026(7) -0.0009(8)
C1 0.0163(11) 0.0226(11) 0.0169(10) -0.0043(8) 0.0004(8) -0.0040(9)
C2 0.0134(10) 0.0213(11) 0.0163(10) -0.0032(8) 0.0007(8) -0.0025(8)
C3 0.0185(11) 0.0241(11) 0.0203(11) -0.0081(9) 0.0008(9) -0.0024(9)
C4 0.0221(12) 0.0177(11) 0.0249(11) -0.0058(9) -0.0020(9) -0.0030(9)
C5 0.0186(11) 0.0214(11) 0.0203(10) -0.0006(8) -0.0003(9) -0.0013(9)
C6 0.0121(10) 0.0207(11) 0.0167(10) -0.0037(8) -0.0026(8) -0.0015(8)
C7 0.0194(12) 0.0259(12) 0.0156(10) -0.0011(8) -0.0004(8) -0.0020(9)
C8 0.0272(13) 0.0252(12) 0.0155(10) -0.0069(9) -0.0011(9) -0.0028(10)
C9 0.0241(12) 0.0206(11) 0.0212(11) -0.0048(9) 0.0019(9) 0.0002(9)
C10 0.0152(11) 0.0190(10) 0.0172(10) -0.0025(8) 0.0005(8) -0.0005(8)
C11 0.0110(10) 0.0209(11) 0.0170(10) -0.0051(8) 0.0013(8) -0.0006(8)
C12 0.0195(11) 0.0236(12) 0.0177(10) -0.0041(8) 0.0011(8) -0.0017(9)
C13 0.0304(14) 0.0286(13) 0.0152(10) 0.0028(9) -0.0057(9) -0.0007(10)
C14 0.0277(13) 0.0303(13) 0.0206(11) 0.0015(9) -0.0004(10) 0.0027(10)
C15 0.059(2) 0.0504(19) 0.0371(16) -0.0010(14) 0.0211(15) -0.0161(16)
C16 0.055(2) 0.044(2) 0.083(3) 0.0333(18) 0.004(2) 0.0032(17)
C17 0.0289(13) 0.0258(12) 0.0127(10) -0.0027(8) -0.0004(9) 0.0023(10)
C18 0.0262(13) 0.0389(15) 0.0193(11) -0.0055(10) -0.0051(10) 0.0022(11)
C19 0.0285(14) 0.0395(15) 0.0201(11) -0.0059(10) 0.0006(10) 0.0022(11)
C20 0.0320(14) 0.0272(12) 0.0160(10) -0.0023(9) 0.0006(10) -0.0022(10)
C21 0.0261(13) 0.0389(15) 0.0199(11) -0.0013(10) -0.0030(10) -0.0018(11)
C22 0.0236(13) 0.0313(13) 0.0224(11) -0.0015(10) 0.0001(9) 0.0011(10)
C23 0.054(3) 0.058(3) 0.024(2) -0.015(2) 0.007(2) -0.012(3)
C24 0.060(2) 0.060(3) 0.028(2) -0.015(2) 0.003(2) 0.001(2)
C25 0.065(3) 0.065(3) 0.033(2) -0.017(2) -0.007(2) -0.007(3)
C26 0.059(2) 0.060(3) 0.038(2) -0.017(2) -0.011(2) -0.011(2)
C27 0.054(2) 0.062(3) 0.038(2) -0.019(2) -0.008(2) -0.012(2)
C23' 0.063(3) 0.079(3) 0.036(2) -0.026(2) -0.004(2) 0.012(3)
C24' 0.067(3) 0.088(4) 0.039(3) -0.029(3) 0.001(2) 0.010(3)
C25' 0.068(2) 0.070(3) 0.037(2) -0.025(2) -0.008(2) 0.005(2)
C26' 0.061(2) 0.069(3) 0.041(2) -0.025(3) -0.013(2) 0.003(3)
C27' 0.053(2) 0.059(3) 0.035(2) -0.018(2) -0.014(2) -0.002(2)

loop_
_atom_type_symbol
_atom_type_description
_atom_type_scat_dispersion_real
_atom_type_scat_dispersion_imag
_atom_type_scat_source
C C 0.0033 0.0016 'International Tables Vol C Tables 4.2.6.8 and 6.1.1.4'
H H 0.0000 0.0000 'International Tables Vol C Tables 4.2.6.8 and 6.1.1.4'
N N 0.0061 0.0033 'International Tables Vol C Tables 4.2.6.8 and 6.1.1.4'
O O 0.0106 0.0060 'International Tables Vol C Tables 4.2.6.8 and 6.1.1.4'

loop_
_geom_angle_atom_site_label_1
_geom_angle_atom_site_label_2
_geom_angle_atom_site_label_3
_geom_angle
C1 N1 C12 124.98(19)
C1 N1 C13 118.38(18)
C12 N1 C13 116.56(19)
C16 N2 C15 110.4(2)
C16 N2 C14 110.9(2)
C15 N2 C14 109.4(2)
C23 N3 C20 116.9(3)
C23 N3 C27 118.9(5)
C20 N3 C27 118.7(5)
C23 N3 C23' 49.1(4)
C20 N3 C23' 117.6(3)
C27 N3 C23' 117.1(5)
C23 N3 C27' 112.6(5)
C20 N3 C27' 116.0(5)
C27 N3 C27' 15.3(7)
C23' N3 C27' 125.1(5)
C7 O3 C17 118.70(18)
O1 C1 N1 120.3(2)
O1 C1 C2 122.7(2)
N1 C1 C2 117.00(18)
C3 C2 C11 120.7(2)
C3 C2 C1 119.20(19)
C11 C2 C1 120.1(2)
C2 C3 C4 120.0(2)
C2 C3 H3 120.0
C4 C3 H3 120.0
C5 C4 C3 120.5(2)
C5 C4 H4 119.7
C3 C4 H4 119.7
C4 C5 C6 120.5(2)
C4 C5 H5 119.7
C6 C5 H5 119.7
C5 C6 C11 119.00(19)
C5 C6 C7 123.2(2)
C11 C6 C7 117.83(19)
C8 C7 O3 124.8(2)
C8 C7 C6 121.5(2)
O3 C7 C6 113.67(19)
C7 C8 C9 119.7(2)
C7 C8 H8 120.1
C9 C8 H8 120.1
C10 C9 C8 121.3(2)
C10 C9 H9 119.4
C8 C9 H9 119.4
C9 C10 C11 119.5(2)
C9 C10 C12 120.5(2)
C11 C10 C12 119.97(19)
C2 C11 C10 120.6(2)
C2 C11 C6 119.24(19)
C10 C11 C6 120.14(18)
O2 C12 N1 119.7(2)
O2 C12 C10 123.2(2)
N1 C12 C10 117.2(2)
N1 C13 C14 109.63(19)
N1 C13 H13A 109.7
C14 C13 H13A 109.7
N1 C13 H13B 109.7
C14 C13 H13B 109.7
H13A C13 H13B 108.2
N2 C14 C13 113.0(2)
N2 C14 H14A 109.0
C13 C14 H14A 109.0
N2 C14 H14B 109.0
C13 C14 H14B 109.0
H14A C14 H14B 107.8
N2 C15 H15A 109.5
N2 C15 H15B 109.5
H15A C15 H15B 109.5
N2 C15 H15C 109.5
H15A C15 H15C 109.5
H15B C15 H15C 109.5
N2 C16 H16A 109.5
N2 C16 H16B 109.5
H16A C16 H16B 109.5
N2 C16 H16C 109.5
H16A C16 H16C 109.5
H16B C16 H16C 109.5
C22 C17 C18 120.7(2)
C22 C17 O3 118.9(2)
C18 C17 O3 120.4(2)
C17 C18 C19 119.2(2)
C17 C18 H18 120.4
C19 C18 H18 120.4
C20 C19 C18 121.2(2)
C20 C19 H19 119.4
C18 C19 H19 119.4
C19 C20 C21 118.1(2)
C19 C20 N3 120.0(2)
C21 C20 N3 121.9(2)
C22 C21 C20 120.7(2)
C22 C21 H21 119.6
C20 C21 H21 119.6
C17 C22 C21 120.0(2)
C17 C22 H22 120.0
C21 C22 H22 120.0
N3 C23 C24 114.0(5)
N3 C23 H23A 108.8
C24 C23 H23A 108.8
N3 C23 H23B 108.8
C24 C23 H23B 108.8
H23A C23 H23B 107.7
C23 C24 C25 113.0(6)
C23 C24 H24A 109.0
C25 C24 H24A 109.0
C23 C24 H24B 109.0
C25 C24 H24B 109.0
H24A C24 H24B 107.8
C24 C25 C26 110.6(6)
C24 C25 H25A 109.5
C26 C25 H25A 109.5
C24 C25 H25B 109.5
C26 C25 H25B 109.5
H25A C25 H25B 108.1
C27 C26 C25 113.0(7)
C27 C26 H26A 109.0
C25 C26 H26A 109.0
C27 C26 H26B 109.0
C25 C26 H26B 109.0
H26A C26 H26B 107.8
N3 C27 C26 118.4(8)
N3 C27 H27A 107.7
C26 C27 H27A 107.7
N3 C27 H27B 107.7
C26 C27 H27B 107.7
H27A C27 H27B 107.1
N3 C23' C24' 114.5(6)
N3 C23' H23C 108.6
C24' C23' H23C 108.6
N3 C23' H23D 108.6
C24' C23' H23D 108.6
H23C C23' H23D 107.6
C25' C24' C23' 113.9(7)
C25' C24' H24C 108.8
C23' C24' H24C 108.8
C25' C24' H24D 108.8
C23' C24' H24D 108.8
H24C C24' H24D 107.7
C24' C25' C26' 110.9(7)
C24' C25' H25C 109.5
C26' C25' H25C 109.5
C24' C25' H25D 109.5
C26' C25' H25D 109.5
H25C C25' H25D 108.0
C27' C26' C25' 122.9(8)
C27' C26' H26C 106.6
C25' C26' H26C 106.6
C27' C26' H26D 106.6
C25' C26' H26D 106.6
H26C C26' H26D 106.6
N3 C27' C26' 112.3(8)
N3 C27' H27C 109.2
C26' C27' H27C 109.2
N3 C27' H27D 109.1
C26' C27' H27D 109.1
H27C C27' H27D 107.9

loop_
_geom_bond_atom_site_label_1
_geom_bond_atom_site_label_2
_geom_bond_distance
N1 C1 1.394(3)
N1 C12 1.402(3)
N1 C13 1.469(3)
N2 C16 1.440(4)
N2 C15 1.453(4)
N2 C14 1.456(3)
N3 C23 1.414(5)
N3 C20 1.413(3)
N3 C27 1.441(8)
N3 C23' 1.455(6)
N3 C27' 1.454(8)
O1 C1 1.220(2)
O2 C12 1.223(3)
O3 C7 1.375(3)
O3 C17 1.404(3)
C1 C2 1.480(3)
C2 C3 1.374(3)
C2 C11 1.414(3)
C3 C4 1.404(3)
C3 H3 0.9500
C4 C5 1.378(3)
C4 H4 0.9500
C5 C6 1.411(3)
C5 H5 0.9500
C6 C11 1.418(3)
C6 C7 1.427(3)
C7 C8 1.367(3)
C8 C9 1.406(3)
C8 H8 0.9500
C9 C10 1.375(3)
C9 H9 0.9500
C10 C11 1.419(3)
C10 C12 1.474(3)
C13 C14 1.529(3)
C13 H13A 0.9900
C13 H13B 0.9900
C14 H14A 0.9900
C14 H14B 0.9900
C15 H15A 0.9800
C15 H15B 0.9800
C15 H15C 0.9800
C16 H16A 0.9800
C16 H16B 0.9800
C16 H16C 0.9800
C17 C22 1.376(3)
C17 C18 1.381(4)
C18 C19 1.394(3)
C18 H18 0.9500
C19 C20 1.394(4)
C19 H19 0.9500
C20 C21 1.399(4)
C21 C22 1.387(3)
C21 H21 0.9500
C22 H22 0.9500
C23 C24 1.499(7)
C23 H23A 0.9900
C23 H23B 0.9900
C24 C25 1.509(8)
C24 H24A 0.9900
C24 H24B 0.9900
C25 C26 1.531(8)
C25 H25A 0.9900
C25 H25B 0.9900
C26 C27 1.476(7)
C26 H26A 0.9900
C26 H26B 0.9900
C27 H27A 0.9900
C27 H27B 0.9900
C23' C24' 1.503(7)
C23' H23C 0.9900
C23' H23D 0.9900
C24' C25' 1.499(8)
C24' H24C 0.9900
C24' H24D 0.9900
C25' C26' 1.505(8)
C25' H25C 0.9900
C25' H25D 0.9900
C26' C27' 1.489(8)
C26' H26C 0.9900
C26' H26D 0.9900
C27' H27C 0.9900
C27' H27D 0.9900

loop_
_geom_torsion_atom_site_label_1
_geom_torsion_atom_site_label_2
_geom_torsion_atom_site_label_3
_geom_torsion_atom_site_label_4
_geom_torsion
C12 N1 C1 O1 -175.5(2)
C13 N1 C1 O1 1.1(3)
C12 N1 C1 C2 3.7(3)
C13 N1 C1 C2 -179.72(19)
O1 C1 C2 C3 -3.8(3)
N1 C1 C2 C3 177.0(2)
O1 C1 C2 C11 177.6(2)
N1 C1 C2 C11 -1.5(3)
C11 C2 C3 C4 0.2(3)
C1 C2 C3 C4 -178.3(2)
C2 C3 C4 C5 0.2(3)
C3 C4 C5 C6 -0.9(3)
C4 C5 C6 C11 1.2(3)
C4 C5 C6 C7 -179.1(2)
C17 O3 C7 C8 -4.5(3)
C17 O3 C7 C6 175.2(2)
C5 C6 C7 C8 -179.9(2)
C11 C6 C7 C8 -0.3(3)
C5 C6 C7 O3 0.4(3)
C11 C6 C7 O3 -179.98(19)
O3 C7 C8 C9 -179.0(2)
C6 C7 C8 C9 1.4(4)
C7 C8 C9 C10 -1.7(4)
C8 C9 C10 C11 0.9(3)
C8 C9 C10 C12 178.8(2)
C3 C2 C11 C10 -179.9(2)
C1 C2 C11 C10 -1.4(3)
C3 C2 C11 C6 0.1(3)
C1 C2 C11 C6 178.62(19)
C9 C10 C11 C2 -179.8(2)
C12 C10 C11 C2 2.3(3)
C9 C10 C11 C6 0.2(3)
C12 C10 C11 C6 -177.7(2)
C5 C6 C11 C2 -0.8(3)
C7 C6 C11 C2 179.5(2)
C5 C6 C11 C10 179.2(2)
C7 C6 C11 C10 -0.5(3)
C1 N1 C12 O2 177.3(2)
C13 N1 C12 O2 0.7(3)
C1 N1 C12 C10 -2.8(3)
C13 N1 C12 C10 -179.44(19)
C9 C10 C12 O2 1.7(4)
C11 C10 C12 O2 179.6(2)
C9 C10 C12 N1 -178.2(2)
C11 C10 C12 N1 -0.3(3)
C1 N1 C13 C14 -90.6(2)
C12 N1 C13 C14 86.2(2)
C16 N2 C14 C13 70.8(3)
C15 N2 C14 C13 -167.2(2)
N1 C13 C14 N2 -178.6(2)
C7 O3 C17 C22 -106.5(3)
C7 O3 C17 C18 76.6(3)
C22 C17 C18 C19 1.1(4)
O3 C17 C18 C19 177.9(2)
C17 C18 C19 C20 -1.4(4)
C18 C19 C20 C21 0.4(4)
C18 C19 C20 N3 -179.3(2)
C23 N3 C20 C19 54.3(5)
C27 N3 C20 C19 -152.2(5)
C23' N3 C20 C19 -1.5(5)
C27' N3 C20 C19 -169.2(5)
C23 N3 C20 C21 -125.4(4)
C27 N3 C20 C21 28.1(6)
C23' N3 C20 C21 178.8(5)
C27' N3 C20 C21 11.2(6)
C19 C20 C21 C22 1.0(4)
N3 C20 C21 C22 -179.3(2)
C18 C17 C22 C21 0.2(4)
O3 C17 C22 C21 -176.7(2)
C20 C21 C22 C17 -1.3(4)
C20 N3 C23 C24 -167.6(5)
C27 N3 C23 C24 38.9(9)
C23' N3 C23 C24 -63.2(6)
C27' N3 C23 C24 54.4(8)
N3 C23 C24 C25 -49.4(9)
C23 C24 C25 C26 53.2(9)
C24 C25 C26 C27 -46.5(10)
C23 N3 C27 C26 -33.9(10)
C20 N3 C27 C26 173.2(6)
C23' N3 C27 C26 22.3(10)
C27' N3 C27 C26 -103(3)
C25 C26 C27 N3 37.1(11)
C23 N3 C23' C24' 63.7(7)
C20 N3 C23' C24' 166.5(6)
C27 N3 C23' C24' -42.2(10)
C27' N3 C23' C24' -27.0(11)
N3 C23' C24' C25' 43.9(11)
C23' C24' C25' C26' -48.2(11)
C24' C25' C26' C27' 37.9(12)
C23 N3 C27' C26' -40.8(9)
C20 N3 C27' C26' -179.2(5)
C27 N3 C27' C26' 77(3)
C23' N3 C27' C26' 14.2(10)
C25' C26' C27' N3 -20.1(12)
